data_1533595
loop_
_publ_author_name
'So Won-Wook'
'LaCour, A.'
'Aliev, V.O.'
'Dorhout, P.K.'

_publ_section_title
;
 Synthesis and characterization of a new quaternary lanthanum
 oxythioantimonite: La6 Sb4 O12 S3
;
_journal_name_full 'Journal of Alloys Compd.'
_journal_page_first 234
_journal_page_last 239
_journal_volume 374
_journal_year 2004
_chemical_formula_sum 'La6 O12 S3 Sb4'
_chemical_name_systematic 'La6 Sb4 O12 S3'
_space_group_IT_number 141
_symmetry_space_group_name_Hall '-I 4bd 2'
_symmetry_space_group_name_H-M 'I 41/a m d :2'
_cell_angle_alpha 90
_cell_angle_beta 90
_cell_angle_gamma 90
_cell_formula_units_Z 4
_cell_length_a 10.86
_cell_length_b 10.86
_cell_length_c 15.315
_cell_volume 1806.245
_citation_journal_id_ASTM JALCEU
_cod_data_source_file SoWon-Wook_JALCEU_2004_1506.cif
_cod_data_source_block La6O12S3Sb4
_cod_database_code 1533595

loop_
_symmetry_equiv_pos_as_xyz
x,y,z
-y+1/4,x+3/4,z+1/4
-x+1/2,-y,z+1/2
y+1/4,-x+1/4,z+3/4
x,-y,-z
y+1/4,x+3/4,-z+1/4
-x+1/2,y,-z+1/2
-y+1/4,-x+1/4,-z+3/4
-x,-y,-z
y-1/4,-x-3/4,-z-1/4
x-1/2,y,-z-1/2
-y-1/4,x-1/4,-z-3/4
-x,y,z
-y-1/4,-x-3/4,z-1/4
x-1/2,-y,z-1/2
y-1/4,x-1/4,z-3/4
x+1/2,y+1/2,z+1/2
-y+3/4,x+5/4,z+3/4
-x+1,-y+1/2,z+1
y+3/4,-x+3/4,z+5/4
x+1/2,-y+1/2,-z+1/2
y+3/4,x+5/4,-z+3/4
-x+1,y+1/2,-z+1
-y+3/4,-x+3/4,-z+5/4
-x+1/2,-y+1/2,-z+1/2
y+1/4,-x-1/4,-z+1/4
x,y+1/2,-z
-y+1/4,x+1/4,-z-1/4
-x+1/2,y+1/2,z+1/2
-y+1/4,-x-1/4,z+1/4
x,-y+1/2,z
y+1/4,x+1/4,z-1/4

loop_
_atom_site_label
_atom_site_type_symbol
_atom_site_fract_x
_atom_site_fract_y
_atom_site_fract_z
_atom_site_occupancy
_atom_site_U_iso_or_equiv
La1 La+3 0.5 0.25 0.8224 1 0.0
S2 S-2 0.25 0.7158 0.75 0.5 0.0
O2 O-2 0.3749 0.4369 0.7815 1 0.0
S1 S-2 0.5 0.25 0.625 1 0.0
Sb1 Sb+3 0.5 0.5724 0.7865 1 0.0
La2 La+3 0.1973 0.4473 0.875 1 0.0
O1 O-2 0.3127 0.25 -0.094 1 0.0
